data_4125981
loop_
_publ_author_name
'Tan, Yu'
'Luo, Shilong'
'Li, Dongmei'
'Zhang, Nan'
'Jia, Shiqi'
'Liu, Yidong'
'Qin, Wenling'
'Song, Choong Eui'
'Yan, Hailong'

_publ_section_title
;
 Enantioselective Synthesis of anti-syn-Trihalides and
 anti-syn-anti-Tetrahalides via Asymmetric \b-Elimination.
;
_journal_issue 18
_journal_name_full 'Journal of the American Chemical Society'
_journal_page_first 6431
_journal_page_last 6436
_journal_paper_doi 10.1021/jacs.7b02076
_journal_volume 139
_journal_year 2017
_chemical_formula_moiety 'C19 H18 Br Cl3 O2'
_chemical_formula_sum 'C19 H18 Br Cl3 O2'
_chemical_formula_weight 464.59
_space_group_crystal_system monoclinic
_space_group_IT_number 14
_space_group_name_Hall '-P 2yn'
_space_group_name_H-M_alt 'P 1 21/n 1'
_symmetry_space_group_name_Hall '-P 2yn'
_symmetry_space_group_name_H-M 'P 1 21/n 1'
_atom_sites_solution_hydrogens geom
_atom_sites_solution_primary dual
_audit_creation_date 2017-02-21
_audit_creation_method
;
Olex2 1.2-alpha
(compiled 2017.02.06 svn.r3384 for OlexSys, GUI svn.r5312)
;
_cell_angle_alpha 90
_cell_angle_beta 94.076(5)
_cell_angle_gamma 90
_cell_formula_units_Z 4
_cell_length_a 5.6770(3)
_cell_length_b 12.7750(5)
_cell_length_c 27.3695(16)
_cell_measurement_reflns_used 2745
_cell_measurement_temperature 293(2)
_cell_measurement_theta_max 22.8860
_cell_measurement_theta_min 3.8850
_cell_volume 1979.92(17)
_computing_molecular_graphics 'Olex2 (Dolomanov et al., 2009)'
_computing_publication_material 'Olex2 (Dolomanov et al., 2009)'
_computing_structure_refinement 'ShelXL (Sheldrick, 2015)'
_computing_structure_solution 'ShelXT (Sheldrick, 2015)'
_diffrn_ambient_temperature 293(2)
_diffrn_detector_area_resol_mean 16.0892
_diffrn_measured_fraction_theta_full 0.998
_diffrn_measured_fraction_theta_max 0.998
_diffrn_measurement_device_type 'SuperNova, Single source at offset, Eos'
_diffrn_measurement_method '\w scans'
_diffrn_radiation_type MoK\a
_diffrn_radiation_wavelength 0.71073
_diffrn_reflns_av_R_equivalents 0.0423
_diffrn_reflns_av_unetI/netI 0.0616
_diffrn_reflns_Laue_measured_fraction_full 0.998
_diffrn_reflns_Laue_measured_fraction_max 0.998
_diffrn_reflns_limit_h_max 7
_diffrn_reflns_limit_h_min -7
_diffrn_reflns_limit_k_max 15
_diffrn_reflns_limit_k_min -15
_diffrn_reflns_limit_l_max 31
_diffrn_reflns_limit_l_min -34
_diffrn_reflns_number 13318
_diffrn_reflns_point_group_measured_fraction_full 0.998
_diffrn_reflns_point_group_measured_fraction_max 0.998
_diffrn_reflns_theta_full 25.242
_diffrn_reflns_theta_max 26.372
_diffrn_reflns_theta_min 3.384
_diffrn_source 'micro-focus sealed X-ray tube'
_exptl_absorpt_coefficient_mu 2.491
_exptl_absorpt_correction_T_max 1.00000
_exptl_absorpt_correction_T_min 0.25156
_exptl_absorpt_correction_type multi-scan
_exptl_absorpt_process_details
;
CrysAlisPro 1.171.38.41k (Rigaku Oxford Diffraction, 2015)
Empirical absorption correction using spherical harmonics,
 implemented in SCALE3 ABSPACK scaling algorithm.
;
_exptl_crystal_colour Colorless
_exptl_crystal_density_diffrn 1.559
_exptl_crystal_description Block
_exptl_crystal_F_000 936
_exptl_crystal_size_max 0.5
_exptl_crystal_size_mid 0.2
_exptl_crystal_size_min 0.2
_refine_diff_density_max 1.083
_refine_diff_density_min -0.671
_refine_diff_density_rms 0.088
_refine_ls_extinction_method none
_refine_ls_goodness_of_fit_ref 1.042
_refine_ls_hydrogen_treatment constr
_refine_ls_matrix_type full
_refine_ls_number_parameters 226
_refine_ls_number_reflns 4042
_refine_ls_number_restraints 7
_refine_ls_restrained_S_all 1.041
_refine_ls_R_factor_all 0.1136
_refine_ls_R_factor_gt 0.0608
_refine_ls_shift/su_max 0.000
_refine_ls_shift/su_mean 0.000
_refine_ls_structure_factor_coef Fsqd
_refine_ls_weighting_details 'w=1/[\s^2^(Fo^2^)+(0.0834P)^2^+1.2304P] where P=(Fo^2^+2Fc^2^)/3'
_refine_ls_weighting_scheme calc
_refine_ls_wR_factor_gt 0.1529
_refine_ls_wR_factor_ref 0.1905
_reflns_Friedel_coverage 0.000
_reflns_number_gt 2351
_reflns_number_total 4042
_reflns_threshold_expression 'I > 2\s(I)'
_cod_data_source_file ja7b02076_si_004.cif
_cod_data_source_block ty-1157
_cod_depositor_comments 'Adding full bibliography for 4125981--4125982.cif.'
_cod_database_code 4125981
_shelx_shelxl_version_number 2014/7
_shelx_space_group_comment
;
The symmetry employed for this shelxl refinement is uniquely defined
by the following loop, which should always be used as a source of
symmetry information in preference to the above space-group names.
They are only intended as comments.
;
_olex2_refinement_description
;
1. Fixed Uiso
 At 1.2 times of:
  All C(H) groups, All C(H,H) groups
 At 1.5 times of:
  All C(H,H,H) groups
2. Restrained distances
 C2-C1
 1.534 with sigma of 0.001
3. Uiso/Uaniso restraints and constraints
C2 \\sim C1: within 2A with sigma of 0.007 and sigma for terminal atoms of 0.001
4.a Ternary CH refined with riding coordinates:
 C5(H5), C6(H6), C4(H4), C3(H3)
4.b Secondary CH2 refined with riding coordinates:
 C2(H2A,H2B)
4.c Me refined with riding coordinates:
 C1(H1A,H1B,H1C)
4.d Aromatic/amide H refined with riding coordinates:
 C16(H16), C15(H15), C12(H12), C19(H19), C8(H8), C10(H10), C18(H18), C9(H9),
 C11(H11)
;
_olex2_submission_special_instructions 'No special instructions were received'

loop_
_space_group_symop_operation_xyz
'x, y, z'
'-x+1/2, y+1/2, -z+1/2'
'-x, -y, -z'
'x-1/2, -y-1/2, z-1/2'

loop_
_atom_site_label
_atom_site_type_symbol
_atom_site_fract_x
_atom_site_fract_y
_atom_site_fract_z
_atom_site_U_iso_or_equiv
_atom_site_adp_type
_atom_site_occupancy
_atom_site_site_symmetry_order
_atom_site_calc_flag
_atom_site_refinement_flags_posn
_atom_site_refinement_flags_adp
Br1 Br 0.89059(12) 0.32322(5) 0.27483(3) 0.0807(3) Uani 1 1 d . .
Cl3 Cl 0.6832(2) 0.89851(12) 0.46258(6) 0.0698(4) Uani 1 1 d . .
Cl2 Cl 0.1296(3) 0.66670(11) 0.45609(7) 0.0793(5) Uani 1 1 d . .
Cl1 Cl 0.2014(5) 0.80598(19) 0.55555(8) 0.1249(9) Uani 1 1 d . .
O1 O 0.4604(6) 0.7627(3) 0.37405(13) 0.0544(9) Uani 1 1 d . .
O2 O 0.1724(6) 0.7431(3) 0.31403(15) 0.0655(10) Uani 1 1 d . .
C14 C 0.4960(8) 0.6224(4) 0.31994(19) 0.0475(12) Uani 1 1 d . .
C7 C 0.3545(8) 0.9492(4) 0.37142(18) 0.0487(12) Uani 1 1 d . .
C16 C 0.5139(9) 0.4681(4) 0.2693(2) 0.0582(14) Uani 1 1 d . .
H16 H 0.4474 0.4246 0.2448 0.070 Uiso 1 1 calc R .
C13 C 0.3555(9) 0.7146(4) 0.3341(2) 0.0514(12) Uani 1 1 d . .
C17 C 0.7292(9) 0.4456(4) 0.2926(2) 0.0552(13) Uani 1 1 d . .
C15 C 0.3976(9) 0.5577(4) 0.2833(2) 0.0546(13) Uani 1 1 d . .
H15 H 0.2514 0.5745 0.2678 0.066 Uiso 1 1 calc R .
C5 C 0.3923(9) 0.8442(4) 0.4503(2) 0.0517(13) Uani 1 1 d . .
H5 H 0.2797 0.8883 0.4665 0.062 Uiso 1 1 calc R .
C12 C 0.5434(9) 0.9717(4) 0.3440(2) 0.0603(14) Uani 1 1 d . .
H12 H 0.6573 0.9208 0.3398 0.072 Uiso 1 1 calc R .
C6 C 0.3245(9) 0.8446(4) 0.3957(2) 0.0547(13) Uani 1 1 d . .
H6 H 0.1573 0.8254 0.3910 0.066 Uiso 1 1 calc R .
C19 C 0.7124(9) 0.5980(4) 0.3421(2) 0.0597(14) Uani 1 1 d . .
H19 H 0.7812 0.6415 0.3664 0.072 Uiso 1 1 calc R .
C8 C 0.1892(9) 1.0255(4) 0.3772(2) 0.0615(14) Uani 1 1 d . .
H8 H 0.0603 1.0116 0.3954 0.074 Uiso 1 1 calc R .
C10 C 0.3997(11) 1.1440(5) 0.3289(2) 0.0657(15) Uani 1 1 d . .
H10 H 0.4137 1.2093 0.3144 0.079 Uiso 1 1 calc R .
C18 C 0.8294(9) 0.5087(4) 0.3285(2) 0.0648(15) Uani 1 1 d . .
H18 H 0.9760 0.4917 0.3438 0.078 Uiso 1 1 calc R .
C9 C 0.2132(10) 1.1233(4) 0.3562(2) 0.0683(16) Uani 1 1 d . .
H9 H 0.1016 1.1751 0.3606 0.082 Uiso 1 1 calc R .
C11 C 0.5649(10) 1.0692(5) 0.3229(2) 0.0642(15) Uani 1 1 d . .
H11 H 0.6927 1.0835 0.3045 0.077 Uiso 1 1 calc R .
C4 C 0.3985(10) 0.7365(4) 0.4749(2) 0.0641(15) Uani 1 1 d . .
H4 H 0.5294 0.6975 0.4621 0.077 Uiso 1 1 calc R .
C3 C 0.4378(13) 0.7367(5) 0.5286(3) 0.086(2) Uani 1 1 d . .
H3 H 0.5845 0.7752 0.5370 0.103 Uiso 1 1 calc R .
C2 C 0.473(2) 0.6246(7) 0.5477(4) 0.174(3) Uani 1 1 d D U
H2A H 0.5385 0.5832 0.5223 0.208 Uiso 1 1 calc R .
H2B H 0.3187 0.5957 0.5531 0.208 Uiso 1 1 calc R .
C1 C 0.632(2) 0.6115(8) 0.5950(4) 0.174(3) Uani 1 1 d D U
H1A H 0.6411 0.5387 0.6036 0.261 Uiso 1 1 calc R .
H1B H 0.7867 0.6375 0.5900 0.261 Uiso 1 1 calc R .
H1C H 0.5662 0.6501 0.6209 0.261 Uiso 1 1 calc R .

loop_
_atom_site_aniso_label
_atom_site_aniso_U_11
_atom_site_aniso_U_22
_atom_site_aniso_U_33
_atom_site_aniso_U_23
_atom_site_aniso_U_13
_atom_site_aniso_U_12
Br1 0.0992(6) 0.0553(4) 0.0902(6) 0.0019(3) 0.0260(4) 0.0164(3)
Cl3 0.0672(9) 0.0683(9) 0.0720(11) 0.0005(8) -0.0089(7) -0.0112(7)
Cl2 0.0893(11) 0.0609(9) 0.0844(12) 0.0053(8) -0.0171(9) -0.0191(7)
Cl1 0.199(2) 0.1137(17) 0.0643(13) -0.0098(11) 0.0288(14) -0.0373(15)
O1 0.0540(19) 0.052(2) 0.056(2) -0.0106(17) -0.0078(16) 0.0076(16)
O2 0.062(2) 0.063(2) 0.069(3) -0.004(2) -0.0174(19) 0.0095(18)
C14 0.049(3) 0.044(3) 0.050(3) 0.003(2) 0.002(2) -0.004(2)
C7 0.045(3) 0.055(3) 0.046(3) 0.001(2) 0.000(2) 0.005(2)
C16 0.070(4) 0.053(3) 0.052(3) -0.011(3) 0.010(3) -0.006(3)
C13 0.053(3) 0.046(3) 0.054(3) 0.002(2) -0.001(3) -0.004(2)
C17 0.066(3) 0.042(3) 0.058(4) 0.005(2) 0.008(3) 0.002(2)
C15 0.053(3) 0.057(3) 0.053(3) 0.002(3) -0.001(2) 0.003(2)
C5 0.055(3) 0.045(3) 0.054(3) -0.002(2) -0.002(2) -0.001(2)
C12 0.059(3) 0.062(4) 0.059(4) -0.009(3) 0.001(3) 0.005(3)
C6 0.052(3) 0.051(3) 0.061(4) -0.001(3) 0.002(3) 0.009(2)
C19 0.059(3) 0.056(3) 0.063(4) -0.010(3) -0.007(3) -0.004(3)
C8 0.060(3) 0.062(3) 0.063(4) 0.005(3) 0.007(3) 0.006(3)
C10 0.076(4) 0.055(3) 0.066(4) 0.011(3) 0.001(3) -0.003(3)
C18 0.056(3) 0.063(4) 0.074(4) -0.003(3) -0.007(3) 0.007(3)
C9 0.072(4) 0.056(3) 0.077(4) 0.011(3) 0.005(3) 0.016(3)
C11 0.070(4) 0.073(4) 0.050(4) -0.003(3) 0.006(3) -0.013(3)
C4 0.064(3) 0.050(3) 0.076(4) 0.007(3) -0.013(3) -0.001(3)
C3 0.114(5) 0.069(4) 0.070(5) 0.023(3) -0.029(4) -0.027(4)
C2 0.222(8) 0.103(5) 0.184(8) 0.069(5) -0.073(6) -0.063(5)
C1 0.222(8) 0.103(5) 0.184(8) 0.069(5) -0.073(6) -0.062(5)

loop_
_atom_type_symbol
_atom_type_description
_atom_type_scat_dispersion_real
_atom_type_scat_dispersion_imag
_atom_type_scat_source
C C 0.0033 0.0016 'International Tables Vol C Tables 4.2.6.8 and 6.1.1.4'
H H 0.0000 0.0000 'International Tables Vol C Tables 4.2.6.8 and 6.1.1.4'
Br Br -0.2901 2.4595 'International Tables Vol C Tables 4.2.6.8 and 6.1.1.4'
Cl Cl 0.1484 0.1585 'International Tables Vol C Tables 4.2.6.8 and 6.1.1.4'
O O 0.0106 0.0060 'International Tables Vol C Tables 4.2.6.8 and 6.1.1.4'

loop_
_geom_angle_atom_site_label_1
_geom_angle_atom_site_label_2
_geom_angle_atom_site_label_3
_geom_angle
C13 O1 C6 116.1(4)
C15 C14 C13 117.7(4)
C19 C14 C13 123.1(5)
C19 C14 C15 119.2(5)
C12 C7 C6 122.7(5)
C8 C7 C12 118.7(5)
C8 C7 C6 118.6(5)
C17 C16 H16 120.9
C17 C16 C15 118.1(5)
C15 C16 H16 120.9
O1 C13 C14 110.8(4)
O2 C13 O1 123.4(5)
O2 C13 C14 125.8(5)
C16 C17 Br1 119.1(4)
C18 C17 Br1 119.3(4)
C18 C17 C16 121.6(5)
C14 C15 C16 121.1(5)
C14 C15 H15 119.5
C16 C15 H15 119.5
Cl3 C5 H5 108.3
C6 C5 Cl3 110.3(4)
C6 C5 H5 108.3
C6 C5 C4 115.6(4)
C4 C5 Cl3 105.8(3)
C4 C5 H5 108.3
C7 C12 H12 119.7
C7 C12 C11 120.6(5)
C11 C12 H12 119.7
O1 C6 C7 112.3(4)
O1 C6 C5 107.1(4)
O1 C6 H6 107.7
C7 C6 C5 114.1(4)
C7 C6 H6 107.7
C5 C6 H6 107.7
C14 C19 H19 120.0
C14 C19 C18 120.0(5)
C18 C19 H19 120.0
C7 C8 H8 119.9
C7 C8 C9 120.3(5)
C9 C8 H8 119.9
C9 C10 H10 120.0
C11 C10 H10 120.0
C11 C10 C9 120.0(6)
C17 C18 C19 119.9(5)
C17 C18 H18 120.1
C19 C18 H18 120.1
C8 C9 H9 119.8
C10 C9 C8 120.3(5)
C10 C9 H9 119.8
C12 C11 H11 120.0
C10 C11 C12 120.1(5)
C10 C11 H11 120.0
Cl2 C4 H4 107.1
C5 C4 Cl2 109.0(4)
C5 C4 H4 107.1
C3 C4 Cl2 110.5(4)
C3 C4 C5 115.7(5)
C3 C4 H4 107.1
Cl1 C3 H3 107.5
C4 C3 Cl1 110.1(5)
C4 C3 H3 107.5
C4 C3 C2 110.3(7)
C2 C3 Cl1 113.5(7)
C2 C3 H3 107.5
C3 C2 H2A 108.2
C3 C2 H2B 108.2
C3 C2 C1 116.4(7)
H2A C2 H2B 107.3
C1 C2 H2A 108.2
C1 C2 H2B 108.2
C2 C1 H1A 109.5
C2 C1 H1B 109.5
C2 C1 H1C 109.5
H1A C1 H1B 109.5
H1A C1 H1C 109.5
H1B C1 H1C 109.5

loop_
_geom_bond_atom_site_label_1
_geom_bond_atom_site_label_2
_geom_bond_distance
Br1 C17 1.892(5)
Cl3 C5 1.800(5)
Cl2 C4 1.810(5)
Cl1 C3 1.808(8)
O1 C13 1.354(6)
O1 C6 1.452(6)
O2 C13 1.197(6)
C14 C13 1.489(7)
C14 C15 1.388(7)
C14 C19 1.368(7)
C7 C12 1.381(7)
C7 C6 1.507(7)
C7 C8 1.370(7)
C16 H16 0.9300
C16 C17 1.368(7)
C16 C15 1.388(7)
C17 C18 1.363(8)
C15 H15 0.9300
C5 H5 0.9800
C5 C6 1.518(8)
C5 C4 1.531(7)
C12 H12 0.9300
C12 C11 1.382(8)
C6 H6 0.9800
C19 H19 0.9300
C19 C18 1.385(7)
C8 H8 0.9300
C8 C9 1.387(8)
C10 H10 0.9300
C10 C9 1.363(8)
C10 C11 1.357(8)
C18 H18 0.9300
C9 H9 0.9300
C11 H11 0.9300
C4 H4 0.9800
C4 C3 1.471(8)
C3 H3 0.9800
C3 C2 1.532(10)
C2 H2A 0.9700
C2 H2B 0.9700
C2 C1 1.5326(10)
C1 H1A 0.9600
C1 H1B 0.9600
C1 H1C 0.9600
